data_4328377
loop_
_publ_author_name
'David Schilter'
'Mark J. Nilges'
'Mrinmoy Chakrabarti'
'Paul A. Lindahl'
'Thomas B. Rauchfuss'
'Matthias Stein'

_publ_section_title
;
 Mixed-Valence Nickel-Iron Dithiolate Models of the [NiFe]-Hydrogenase
 Active Site
;
_journal_name_full 'Inorganic Chemistry'
_journal_page_first 2338
_journal_page_last 2348
_journal_paper_doi 10.1021/ic202329y
_journal_volume 51
_journal_year 2012
_chemical_formula_moiety 'C32 H54 Fe Ni O3 P2 S2, 2(C H2 Cl2), B F4 '
_chemical_formula_sum 'C34 H58 B Cl4 F4 Fe Ni O3 P2 S2'
_chemical_formula_weight 984.03
_chemical_name_systematic
; 
? 
;
_space_group_IT_number 14
_symmetry_cell_setting monoclinic
_symmetry_space_group_name_Hall '-P 2yn'
_symmetry_space_group_name_H-M 'P 1 21/n 1'
_atom_sites_solution_hydrogens geom
_atom_sites_solution_primary direct
_atom_sites_solution_secondary difmap
_audit_creation_method SHELXL-97
_audit_update_record
; 
? 
;
_cell_angle_alpha 90.00
_cell_angle_beta 92.840(2)
_cell_angle_gamma 90.00
_cell_formula_units_Z 4
_cell_length_a 16.680(2)
_cell_length_b 15.715(2)
_cell_length_c 17.193(2)
_cell_measurement_reflns_used 3591
_cell_measurement_temperature 193(2)
_cell_measurement_theta_max 24.01
_cell_measurement_theta_min 2.37
_cell_volume 4501.2(9)
_computing_cell_refinement 'SAINT V7.68A (Bruker, 2005)'
_computing_data_collection 'APEX2 V2010.11-3 (Bruker, 2010)'
_computing_data_reduction
; 
SAINT V7.68A, XPREP V2005/2, SADABS V2007/4, TWINABS V2007/5 
(Bruker, 2005 & 2007) 
;
_computing_molecular_graphics
; 
SHELXTL V6.12 (Bruker, 2005), CrystalMaker v2.1.3 (CrystalMaker, 1994) 
;
_computing_publication_material 'XCIF V6.12 (Bruker, 2005)'
_computing_structure_refinement 'SHELXTL V6.12 (Bruker, 2005)'
_computing_structure_solution 'SHELXTL V6.12 (Bruker, 2005)'
_diffrn_ambient_temperature 193(2)
_diffrn_measured_fraction_theta_full 0.996
_diffrn_measured_fraction_theta_max 0.996
_diffrn_measurement_device 'Siemens Platform/ApexII CCD'
_diffrn_measurement_method 'profile data from \w scans'
_diffrn_radiation_monochromator graphite
_diffrn_radiation_source 'normal-focus sealed tube'
_diffrn_radiation_type MoK\a
_diffrn_radiation_wavelength 0.71073
_diffrn_radiation_wavelength_id bm53nas
_diffrn_reflns_av_R_equivalents 0.0907
_diffrn_reflns_av_sigmaI/netI 0.0833
_diffrn_reflns_limit_h_max 20
_diffrn_reflns_limit_h_min -19
_diffrn_reflns_limit_k_max 18
_diffrn_reflns_limit_k_min -18
_diffrn_reflns_limit_l_max 20
_diffrn_reflns_limit_l_min -20
_diffrn_reflns_number 36785
_diffrn_reflns_theta_full 25.39
_diffrn_reflns_theta_max 25.39
_diffrn_reflns_theta_min 1.66
_exptl_absorpt_coefficient_mu 1.190
_exptl_absorpt_correction_T_max 0.9402
_exptl_absorpt_correction_T_min 0.7292
_exptl_absorpt_correction_type integration
_exptl_absorpt_process_details 'SHELXTL/XPREP V2005/2 (Bruker, 2005)'
_exptl_crystal_colour brown
_exptl_crystal_density_diffrn 1.452
_exptl_crystal_description plate
_exptl_crystal_F_000 2044
_exptl_crystal_id bm53nas
_exptl_crystal_preparation
; 
The data crystal was mounted using oil (Parantone-N, Exxon) to a 
0.3 mm cryo-loop (Hampton Research) with the (0 -1 0) scattering 
planes roughly normal to the spindle axis. 
;
_exptl_crystal_size_max 0.544
_exptl_crystal_size_mid 0.295
_exptl_crystal_size_min 0.062
_refine_diff_density_max 0.414
_refine_diff_density_min -0.427
_refine_diff_density_rms 0.075
_refine_ls_extinction_method none
_refine_ls_goodness_of_fit_ref 1.008
_refine_ls_hydrogen_treatment noref
_refine_ls_matrix_type full
_refine_ls_number_parameters 600
_refine_ls_number_reflns 8246
_refine_ls_number_restraints 476
_refine_ls_restrained_S_all 1.028
_refine_ls_R_factor_all 0.1152
_refine_ls_R_factor_gt 0.0527
_refine_ls_shift/su_max 0.001
_refine_ls_shift/su_mean 0.000
_refine_ls_structure_factor_coef Fsqd
_refine_ls_weighting_details 'calc w=1/[\s^2^(Fo^2^)+(0.0495P)^2^+1.9360P] where P=(Fo^2^+2Fc^2^)/3'
_refine_ls_weighting_scheme calc
_refine_ls_wR_factor_gt 0.1019
_refine_ls_wR_factor_ref 0.1228
_reflns_number_gt 4865
_reflns_number_total 8246
_reflns_threshold_expression >2sigma(I)
_cod_data_source_file ic202329y_si_002_1.cif
_cod_data_source_block bm53nas
_cod_original_sg_symbol_H-M 'P 1 21/n 1 '
_cod_database_code 4328377

loop_
_symmetry_equiv_pos_as_xyz
'x, y, z'
'-x+1/2, y+1/2, -z+1/2'
'-x, -y, -z'
'x-1/2, -y-1/2, z-1/2'

loop_
_atom_site_label
_atom_site_type_symbol
_atom_site_fract_x
_atom_site_fract_y
_atom_site_fract_z
_atom_site_U_iso_or_equiv
_atom_site_adp_type
_atom_site_occupancy
_atom_site_symmetry_multiplicity
_atom_site_calc_flag
_atom_site_refinement_flags
_atom_site_disorder_assembly
_atom_site_disorder_group
Ni1 Ni 0.97980(3) 0.24073(4) 0.37104(3) 0.02883(16) Uani 1 1 d . . .
Fe1 Fe 1.14559(4) 0.24265(4) 0.41156(4) 0.03547(19) Uani 1 1 d . . .
P1 P 0.91586(7) 0.13435(8) 0.31416(7) 0.0323(3) Uani 1 1 d . . .
P2 P 0.91283(7) 0.32675(8) 0.29135(7) 0.0322(3) Uani 1 1 d . . .
S1 S 1.04740(7) 0.15384(7) 0.45365(7) 0.0340(3) Uani 1 1 d . . .
S2 S 1.05149(7) 0.34690(7) 0.42484(7) 0.0352(3) Uani 1 1 d . . .
O1 O 1.2541(2) 0.2750(2) 0.5510(2) 0.0578(10) Uani 1 1 d . . .
O2 O 1.2349(2) 0.3550(3) 0.3106(2) 0.0751(13) Uani 1 1 d . . .
O3 O 1.2304(2) 0.0947(2) 0.3520(2) 0.0598(10) Uani 1 1 d . . .
C1 C 0.8661(3) 0.0666(3) 0.3838(3) 0.0380(12) Uani 1 1 d . . .
H1A H 0.9096 0.0372 0.4156 0.046 Uiso 1 1 calc R . .
C2 C 0.8124(3) -0.0030(3) 0.3477(3) 0.0421(12) Uani 1 1 d . . .
H2A H 0.7688 0.0233 0.3146 0.051 Uiso 1 1 calc R . .
H2B H 0.8443 -0.0399 0.3142 0.051 Uiso 1 1 calc R . .
C3 C 0.7762(3) -0.0565(3) 0.4108(3) 0.0484(14) Uani 1 1 d . . .
H3A H 0.7396 -0.0993 0.3862 0.058 Uiso 1 1 calc R . .
H3B H 0.8197 -0.0873 0.4403 0.058 Uiso 1 1 calc R . .
C4 C 0.7305(3) -0.0030(3) 0.4662(3) 0.0491(14) Uani 1 1 d . . .
H4A H 0.7094 -0.0398 0.5072 0.059 Uiso 1 1 calc R . .
H4B H 0.6844 0.0243 0.4377 0.059 Uiso 1 1 calc R . .
C5 C 0.7844(3) 0.0649(3) 0.5035(3) 0.0480(13) Uani 1 1 d . . .
H5A H 0.8285 0.0376 0.5351 0.058 Uiso 1 1 calc R . .
H5B H 0.7530 0.1005 0.5386 0.058 Uiso 1 1 calc R . .
C6 C 0.8194(3) 0.1209(3) 0.4407(3) 0.0397(12) Uani 1 1 d . . .
H6A H 0.8558 0.1638 0.4655 0.048 Uiso 1 1 calc R . .
H6B H 0.7755 0.1514 0.4117 0.048 Uiso 1 1 calc R . .
C7 C 0.9721(3) 0.0604(3) 0.2530(3) 0.0429(13) Uani 1 1 d . . .
H7A H 0.9313 0.0217 0.2272 0.052 Uiso 1 1 calc R . .
C8 C 1.0313(3) 0.0036(3) 0.2978(3) 0.0562(15) Uani 1 1 d . . .
H8A H 1.0032 -0.0273 0.3386 0.067 Uiso 1 1 calc R . .
H8B H 1.0735 0.0392 0.3240 0.067 Uiso 1 1 calc R . .
C9 C 1.0701(4) -0.0602(4) 0.2449(4) 0.0744(19) Uani 1 1 d . . .
H9A H 1.0288 -0.1003 0.2237 0.089 Uiso 1 1 calc R . .
H9B H 1.1110 -0.0934 0.2755 0.089 Uiso 1 1 calc R . .
C10 C 1.1096(4) -0.0161(4) 0.1779(4) 0.084(2) Uani 1 1 d . . .
H10A H 1.1559 0.0178 0.1986 0.101 Uiso 1 1 calc R . .
H10B H 1.1299 -0.0594 0.1420 0.101 Uiso 1 1 calc R . .
C11 C 1.0515(4) 0.0413(4) 0.1338(3) 0.089(2) Uani 1 1 d . . .
H11A H 1.0088 0.0065 0.1075 0.107 Uiso 1 1 calc R . .
H11B H 1.0800 0.0722 0.0933 0.107 Uiso 1 1 calc R . .
C12 C 1.0132(4) 0.1059(4) 0.1877(3) 0.0726(19) Uani 1 1 d . . .
H12A H 1.0551 0.1445 0.2103 0.087 Uiso 1 1 calc R . .
H12B H 0.9734 0.1407 0.1573 0.087 Uiso 1 1 calc R . .
C13 C 0.8357(3) 0.1766(3) 0.2481(3) 0.0378(12) Uani 1 1 d . . .
H13A H 0.8259 0.1366 0.2041 0.045 Uiso 1 1 calc R . .
H13B H 0.7856 0.1813 0.2762 0.045 Uiso 1 1 calc R . .
C14 C 0.8578(3) 0.2642(3) 0.2163(3) 0.0372(12) Uani 1 1 d . . .
H14A H 0.8083 0.2949 0.1987 0.045 Uiso 1 1 calc R . .
H14B H 0.8914 0.2570 0.1708 0.045 Uiso 1 1 calc R . .
C15 C 0.8359(2) 0.3944(3) 0.3347(2) 0.0315(11) Uani 1 1 d . . .
H15A H 0.8166 0.4344 0.2926 0.038 Uiso 1 1 calc R . .
C16 C 0.7622(3) 0.3446(3) 0.3577(3) 0.0552(15) Uani 1 1 d . . .
H16A H 0.7411 0.3107 0.3126 0.066 Uiso 1 1 calc R . .
H16B H 0.7778 0.3046 0.4003 0.066 Uiso 1 1 calc R . .
C17 C 0.6971(3) 0.4036(4) 0.3842(3) 0.0618(16) Uani 1 1 d . . .
H17A H 0.6777 0.4395 0.3398 0.074 Uiso 1 1 calc R . .
H17B H 0.6513 0.3693 0.4010 0.074 Uiso 1 1 calc R . .
C18 C 0.7266(3) 0.4603(3) 0.4507(3) 0.0541(15) Uani 1 1 d . . .
H18A H 0.7387 0.4253 0.4977 0.065 Uiso 1 1 calc R . .
H18B H 0.6841 0.5015 0.4628 0.065 Uiso 1 1 calc R . .
C19 C 0.8015(3) 0.5082(3) 0.4297(3) 0.0555(15) Uani 1 1 d . . .
H19A H 0.8226 0.5401 0.4759 0.067 Uiso 1 1 calc R . .
H19B H 0.7870 0.5500 0.3883 0.067 Uiso 1 1 calc R . .
C20 C 0.8670(3) 0.4497(3) 0.4017(3) 0.0467(13) Uani 1 1 d . . .
H20A H 0.9125 0.4845 0.3848 0.056 Uiso 1 1 calc R . .
H20B H 0.8871 0.4131 0.4453 0.056 Uiso 1 1 calc R . .
C21 C 0.9783(3) 0.3986(3) 0.2386(2) 0.0366(12) Uani 1 1 d . . .
H21A H 1.0039 0.4381 0.2782 0.044 Uiso 1 1 calc R . .
C22 C 1.0458(3) 0.3498(3) 0.2028(3) 0.0477(14) Uani 1 1 d . . .
H22A H 1.0228 0.3087 0.1641 0.057 Uiso 1 1 calc R . .
H22B H 1.0759 0.3172 0.2440 0.057 Uiso 1 1 calc R . .
C23 C 1.1034(3) 0.4095(4) 0.1630(3) 0.0610(16) Uani 1 1 d . . .
H23A H 1.1307 0.4467 0.2025 0.073 Uiso 1 1 calc R . .
H23B H 1.1449 0.3756 0.1379 0.073 Uiso 1 1 calc R . .
C24 C 1.0585(4) 0.4642(4) 0.1019(3) 0.0694(18) Uani 1 1 d . . .
H24A H 1.0964 0.5047 0.0792 0.083 Uiso 1 1 calc R . .
H24B H 1.0362 0.4274 0.0594 0.083 Uiso 1 1 calc R . .
C25 C 0.9910(3) 0.5133(4) 0.1371(3) 0.0568(16) Uani 1 1 d . . .
H25A H 0.9610 0.5454 0.0955 0.068 Uiso 1 1 calc R . .
H25B H 1.0139 0.5548 0.1753 0.068 Uiso 1 1 calc R . .
C26 C 0.9336(3) 0.4544(3) 0.1772(3) 0.0452(13) Uani 1 1 d . . .
H26A H 0.9056 0.4175 0.1379 0.054 Uiso 1 1 calc R . .
H26B H 0.8926 0.4888 0.2026 0.054 Uiso 1 1 calc R . .
C27 C 1.0195(3) 0.1887(3) 0.5510(2) 0.0404(12) Uani 1 1 d . . .
H27A H 0.9826 0.1458 0.5718 0.048 Uiso 1 1 calc R . .
H27B H 1.0685 0.1894 0.5859 0.048 Uiso 1 1 calc R . .
C28 C 0.9796(3) 0.2755(3) 0.5548(3) 0.0412(12) Uani 1 1 d . . .
H28A H 0.9288 0.2738 0.5225 0.049 Uiso 1 1 calc R . .
H28B H 0.9658 0.2863 0.6092 0.049 Uiso 1 1 calc R . .
C29 C 1.0289(3) 0.3484(3) 0.5281(2) 0.0394(12) Uani 1 1 d . . .
H29A H 1.0803 0.3492 0.5596 0.047 Uiso 1 1 calc R . .
H29B H 1.0002 0.4020 0.5388 0.047 Uiso 1 1 calc R . .
C30 C 1.2113(3) 0.2610(3) 0.4986(3) 0.0419(12) Uani 1 1 d . . .
C31 C 1.1993(3) 0.3118(4) 0.3490(3) 0.0497(14) Uani 1 1 d . . .
C32 C 1.1973(3) 0.1524(4) 0.3750(3) 0.0476(14) Uani 1 1 d . . .
C35 C 0.5179(5) 0.2527(16) 0.4354(11) 0.092(4) Uani 0.435(6) 1 d PDU A 1
H35A H 0.5195 0.3093 0.4102 0.110 Uiso 0.435(6) 1 calc PR A 1
H35B H 0.5254 0.2087 0.3952 0.110 Uiso 0.435(6) 1 calc PR A 1
Cl3 Cl 0.4268(4) 0.2384(6) 0.4768(5) 0.151(3) Uani 0.435(6) 1 d PDU A 1
Cl4 Cl 0.5938(4) 0.2452(3) 0.5076(2) 0.097(2) Uani 0.435(6) 1 d PDU A 1
C35B C 0.4904(16) 0.251(3) 0.419(2) 0.094(4) Uani 0.325(9) 1 d PDU B 2
H35C H 0.5277 0.2043 0.4352 0.112 Uiso 0.325(9) 1 calc PR B 2
H35D H 0.5088 0.2770 0.3710 0.112 Uiso 0.325(9) 1 calc PR B 2
Cl3B Cl 0.3936(5) 0.2123(7) 0.4048(7) 0.104(3) Uani 0.325(9) 1 d PDU B 2
Cl4B Cl 0.4873(7) 0.3262(7) 0.4924(5) 0.119(3) Uani 0.325(9) 1 d PDU B 2
C35C C 0.481(2) 0.255(4) 0.4196(12) 0.097(4) Uani 0.240(9) 1 d PDU C 3
H35E H 0.5171 0.2252 0.3845 0.116 Uiso 0.240(9) 1 calc PR C 3
H35F H 0.4593 0.3061 0.3928 0.116 Uiso 0.240(9) 1 calc PR C 3
Cl3C Cl 0.4028(7) 0.1876(7) 0.4424(10) 0.086(4) Uani 0.240(9) 1 d PDU C 3
Cl4C Cl 0.5319(12) 0.2819(11) 0.5058(6) 0.114(4) Uani 0.240(9) 1 d PDU C 3
F1 F 0.6405(7) 0.2669(9) 0.2135(8) 0.095(3) Uani 0.57(2) 1 d PDU D 1
F2 F 0.6156(10) 0.1277(7) 0.2026(6) 0.105(3) Uani 0.57(2) 1 d PDU D 1
F3 F 0.5234(5) 0.2132(9) 0.2496(7) 0.075(3) Uani 0.57(2) 1 d PDU D 1
F4 F 0.6372(10) 0.1860(11) 0.3212(7) 0.063(3) Uani 0.57(2) 1 d PDU D 1
B1 B 0.6046(6) 0.1989(6) 0.2471(6) 0.060(2) Uani 0.57(2) 1 d PDU D 1
F1B F 0.5405(11) 0.2500(12) 0.2544(11) 0.097(4) Uani 0.43(2) 1 d PDU D 2
F2B F 0.6520(8) 0.2282(12) 0.1908(9) 0.080(4) Uani 0.43(2) 1 d PDU D 2
F3B F 0.5675(12) 0.1212(7) 0.2086(8) 0.087(4) Uani 0.43(2) 1 d PDU D 2
F4B F 0.6419(13) 0.1732(15) 0.3107(9) 0.066(4) Uani 0.43(2) 1 d PDU D 2
B1B B 0.6011(7) 0.1933(8) 0.2420(7) 0.062(3) Uani 0.43(2) 1 d PDU D 2
C34 C 0.3418(10) 0.1355(8) 0.1999(8) 0.081(3) Uani 0.75(3) 1 d PDU E 1
H34A H 0.3911 0.1678 0.2152 0.097 Uiso 0.75(3) 1 calc PR E 1
H34B H 0.3195 0.1123 0.2477 0.097 Uiso 0.75(3) 1 calc PR E 1
Cl1 Cl 0.2720(6) 0.2040(5) 0.1542(8) 0.137(2) Uani 0.75(3) 1 d PDU E 1
Cl2 Cl 0.3662(4) 0.0524(3) 0.1393(4) 0.0650(15) Uani 0.75(3) 1 d PDU E 1
C34B C 0.360(3) 0.142(2) 0.213(2) 0.078(5) Uani 0.25(3) 1 d PDU E 2
H34C H 0.4146 0.1664 0.2133 0.094 Uiso 0.25(3) 1 calc PR E 2
H34D H 0.3492 0.1246 0.2668 0.094 Uiso 0.25(3) 1 calc PR E 2
Cl1B Cl 0.2905(15) 0.2180(14) 0.1812(16) 0.104(5) Uani 0.25(3) 1 d PDU E 2
Cl2B Cl 0.3554(18) 0.0530(13) 0.1531(19) 0.108(6) Uani 0.25(3) 1 d PDU E 2

loop_
_atom_site_aniso_label
_atom_site_aniso_U_11
_atom_site_aniso_U_22
_atom_site_aniso_U_33
_atom_site_aniso_U_23
_atom_site_aniso_U_13
_atom_site_aniso_U_12
Ni1 0.0218(3) 0.0385(4) 0.0260(3) -0.0002(3) -0.0007(2) -0.0009(3)
Fe1 0.0245(4) 0.0481(4) 0.0337(4) 0.0016(3) 0.0000(3) -0.0024(3)
P1 0.0237(7) 0.0412(7) 0.0319(7) -0.0040(6) -0.0003(5) -0.0003(6)
P2 0.0243(7) 0.0435(8) 0.0286(7) 0.0024(6) -0.0018(5) -0.0015(6)
S1 0.0258(7) 0.0423(7) 0.0336(6) 0.0028(6) -0.0016(5) 0.0002(5)
S2 0.0310(7) 0.0403(7) 0.0339(6) -0.0006(6) -0.0038(5) -0.0024(5)
O1 0.048(2) 0.072(3) 0.052(2) -0.004(2) -0.0164(19) 0.003(2)
O2 0.054(3) 0.093(3) 0.080(3) 0.025(3) 0.018(2) -0.019(2)
O3 0.049(3) 0.066(3) 0.065(3) -0.003(2) 0.019(2) 0.008(2)
C1 0.026(3) 0.044(3) 0.043(3) -0.001(2) -0.004(2) 0.000(2)
C2 0.034(3) 0.044(3) 0.047(3) -0.003(2) -0.006(2) -0.005(2)
C3 0.034(3) 0.048(3) 0.062(3) 0.008(3) -0.006(3) -0.011(3)
C4 0.037(3) 0.058(3) 0.052(3) 0.010(3) 0.000(3) -0.009(3)
C5 0.041(3) 0.064(4) 0.039(3) 0.002(3) 0.006(2) -0.007(3)
C6 0.031(3) 0.049(3) 0.039(3) -0.004(2) 0.004(2) -0.009(2)
C7 0.040(3) 0.048(3) 0.041(3) -0.006(2) 0.007(2) -0.003(2)
C8 0.056(4) 0.057(4) 0.056(4) -0.010(3) 0.007(3) 0.017(3)
C9 0.069(5) 0.073(4) 0.082(5) -0.014(4) 0.013(4) 0.024(4)
C10 0.069(5) 0.093(5) 0.091(5) -0.019(4) 0.018(4) 0.032(4)
C11 0.108(6) 0.102(6) 0.062(4) 0.006(4) 0.044(4) 0.041(5)
C12 0.085(5) 0.077(4) 0.058(4) 0.010(3) 0.036(4) 0.024(4)
C13 0.025(3) 0.054(3) 0.034(3) -0.002(2) -0.006(2) 0.000(2)
C14 0.032(3) 0.050(3) 0.028(2) 0.002(2) -0.008(2) -0.002(2)
C15 0.023(3) 0.038(3) 0.033(3) 0.005(2) -0.001(2) 0.004(2)
C16 0.030(3) 0.062(4) 0.075(4) -0.021(3) 0.018(3) -0.014(3)
C17 0.035(3) 0.078(4) 0.074(4) -0.014(3) 0.016(3) -0.001(3)
C18 0.040(3) 0.068(4) 0.057(4) -0.006(3) 0.018(3) 0.005(3)
C19 0.047(3) 0.051(3) 0.069(4) -0.012(3) 0.010(3) 0.000(3)
C20 0.032(3) 0.053(3) 0.055(3) -0.010(3) 0.004(2) 0.003(3)
C21 0.029(3) 0.055(3) 0.025(3) 0.008(2) 0.000(2) -0.004(2)
C22 0.041(3) 0.068(4) 0.035(3) 0.006(3) 0.009(2) -0.002(3)
C23 0.041(3) 0.091(5) 0.052(4) 0.014(3) 0.014(3) 0.003(3)
C24 0.060(4) 0.101(5) 0.048(4) 0.018(3) 0.015(3) -0.011(4)
C25 0.046(3) 0.072(4) 0.052(3) 0.029(3) -0.003(3) -0.011(3)
C26 0.039(3) 0.056(3) 0.040(3) 0.014(3) -0.004(2) -0.003(3)
C27 0.037(3) 0.056(3) 0.029(3) 0.008(2) 0.005(2) 0.002(2)
C28 0.041(3) 0.058(3) 0.025(3) 0.000(2) 0.003(2) 0.006(3)
C29 0.036(3) 0.048(3) 0.034(3) -0.006(2) -0.002(2) 0.000(2)
C30 0.032(3) 0.048(3) 0.046(3) 0.001(3) 0.002(2) 0.003(2)
C31 0.033(3) 0.069(4) 0.047(3) 0.005(3) 0.003(3) -0.008(3)
C32 0.033(3) 0.063(4) 0.047(3) 0.003(3) 0.007(2) -0.001(3)
C35 0.094(6) 0.102(6) 0.082(6) -0.010(5) 0.030(6) -0.009(6)
Cl3 0.105(4) 0.203(6) 0.149(5) 0.001(5) 0.045(4) -0.006(4)
Cl4 0.119(4) 0.112(4) 0.060(2) 0.021(2) 0.012(3) 0.008(3)
C35B 0.093(7) 0.106(6) 0.084(6) -0.007(5) 0.028(6) -0.012(6)
Cl3B 0.059(4) 0.145(6) 0.110(6) -0.020(5) 0.020(4) -0.001(4)
Cl4B 0.142(6) 0.115(6) 0.101(5) -0.045(4) 0.031(4) -0.030(5)
C35C 0.094(7) 0.110(6) 0.089(6) -0.009(6) 0.028(6) -0.012(6)
Cl3C 0.061(5) 0.089(6) 0.111(7) -0.010(5) 0.030(5) 0.003(4)
Cl4C 0.135(7) 0.133(7) 0.074(5) -0.013(5) 0.010(5) -0.015(6)
F1 0.079(6) 0.135(7) 0.069(7) 0.039(5) -0.016(4) -0.039(6)
F2 0.113(8) 0.128(6) 0.073(4) -0.037(4) 0.004(6) 0.022(6)
F3 0.036(3) 0.123(7) 0.066(5) 0.011(5) -0.007(3) -0.002(4)
F4 0.046(5) 0.102(7) 0.039(4) 0.004(4) -0.006(4) -0.006(5)
B1 0.045(4) 0.096(5) 0.038(4) 0.000(4) -0.004(4) -0.003(5)
F1B 0.086(8) 0.129(9) 0.078(6) -0.003(7) 0.007(6) 0.050(7)
F2B 0.047(5) 0.143(9) 0.049(6) 0.015(6) 0.003(4) -0.014(6)
F3B 0.093(9) 0.101(6) 0.066(6) -0.005(5) -0.020(6) -0.027(6)
F4B 0.048(7) 0.099(8) 0.051(6) 0.009(6) -0.014(5) -0.007(6)
B1B 0.047(5) 0.097(6) 0.040(5) -0.002(5) -0.004(4) 0.000(5)
C34 0.074(6) 0.105(5) 0.065(5) -0.002(5) 0.016(4) -0.006(5)
Cl1 0.131(4) 0.129(3) 0.149(5) -0.031(4) -0.006(4) 0.056(3)
Cl2 0.070(2) 0.072(2) 0.054(2) 0.0007(14) 0.0157(16) -0.0046(15)
C34B 0.073(9) 0.097(8) 0.065(8) 0.002(7) 0.011(7) -0.006(7)
Cl1B 0.104(7) 0.111(7) 0.099(8) -0.002(6) 0.030(6) 0.020(6)
Cl2B 0.107(9) 0.116(8) 0.103(9) 0.013(6) 0.014(7) -0.008(6)

loop_
_atom_type_symbol
_atom_type_description
_atom_type_scat_dispersion_real
_atom_type_scat_dispersion_imag
_atom_type_scat_source
C C 0.0033 0.0016 'International Tables Vol C Tables 4.2.6.8 and 6.1.1.4'
H H 0.0000 0.0000 'International Tables Vol C Tables 4.2.6.8 and 6.1.1.4'
B B 0.0013 0.0007 'International Tables Vol C Tables 4.2.6.8 and 6.1.1.4'
O O 0.0106 0.0060 'International Tables Vol C Tables 4.2.6.8 and 6.1.1.4'
F F 0.0171 0.0103 'International Tables Vol C Tables 4.2.6.8 and 6.1.1.4'
P P 0.1023 0.0942 'International Tables Vol C Tables 4.2.6.8 and 6.1.1.4'
S S 0.1246 0.1234 'International Tables Vol C Tables 4.2.6.8 and 6.1.1.4'
Cl Cl 0.1484 0.1585 'International Tables Vol C Tables 4.2.6.8 and 6.1.1.4'
Fe Fe 0.3463 0.8444 'International Tables Vol C Tables 4.2.6.8 and 6.1.1.4'
Ni Ni 0.3393 1.1124 'International Tables Vol C Tables 4.2.6.8 and 6.1.1.4'

loop_
_exptl_crystal_face_index_h
_exptl_crystal_face_index_k
_exptl_crystal_face_index_l
_exptl_crystal_face_perp_dist
0.00 -1.00 0.00 0.2240
0.00 1.00 0.00 0.2720
0.00 0.00 1.00 0.0430
0.00 0.00 -1.00 0.0840
-1.00 0.00 -1.00 0.0310
1.00 0.00 1.00 0.0270
1.00 1.00 -1.00 0.1780

loop_
_geom_angle_atom_site_label_1
_geom_angle_atom_site_label_2
_geom_angle_atom_site_label_3
_geom_angle
P1 Ni1 P2 88.27(5)
P1 Ni1 S2 176.45(5)
P2 Ni1 S2 92.53(5)
P1 Ni1 S1 92.10(5)
P2 Ni1 S1 179.25(5)
S2 Ni1 S1 87.15(5)
P1 Ni1 Fe1 124.70(4)
P2 Ni1 Fe1 127.70(4)
S2 Ni1 Fe1 52.35(3)
S1 Ni1 Fe1 52.52(3)
C32 Fe1 C31 90.3(2)
C32 Fe1 C30 97.6(2)
C31 Fe1 C30 95.6(2)
C32 Fe1 S2 161.28(17)
C31 Fe1 S2 89.51(18)
C30 Fe1 S2 101.04(15)
C32 Fe1 S1 89.57(16)
C31 Fe1 S1 160.05(16)
C30 Fe1 S1 104.18(16)
S2 Fe1 S1 84.28(5)
C32 Fe1 Ni1 112.85(16)
C31 Fe1 Ni1 111.75(16)
C30 Fe1 Ni1 137.99(15)
S2 Fe1 Ni1 50.42(3)
S1 Fe1 Ni1 50.57(3)
C1 P1 C13 106.0(2)
C1 P1 C7 105.4(2)
C13 P1 C7 104.4(2)
C1 P1 Ni1 112.23(15)
C13 P1 Ni1 108.93(16)
C7 P1 Ni1 118.92(17)
C14 P2 C21 105.7(2)
C14 P2 C15 105.0(2)
C21 P2 C15 106.6(2)
C14 P2 Ni1 109.36(15)
C21 P2 Ni1 112.96(15)
C15 P2 Ni1 116.41(15)
C27 S1 Ni1 104.69(15)
C27 S1 Fe1 108.79(16)
Ni1 S1 Fe1 76.91(4)
C29 S2 Ni1 106.27(16)
C29 S2 Fe1 106.30(16)
Ni1 S2 Fe1 77.23(4)
C2 C1 C6 110.6(4)
C2 C1 P1 115.2(3)
C6 C1 P1 110.7(3)
C2 C1 H1A 106.6
C6 C1 H1A 106.6
P1 C1 H1A 106.6
C3 C2 C1 110.5(4)
C3 C2 H2A 109.5
C1 C2 H2A 109.5
C3 C2 H2B 109.5
C1 C2 H2B 109.5
H2A C2 H2B 108.1
C4 C3 C2 112.0(4)
C4 C3 H3A 109.2
C2 C3 H3A 109.2
C4 C3 H3B 109.2
C2 C3 H3B 109.2
H3A C3 H3B 107.9
C3 C4 C5 110.7(4)
C3 C4 H4A 109.5
C5 C4 H4A 109.5
C3 C4 H4B 109.5
C5 C4 H4B 109.5
H4A C4 H4B 108.1
C4 C5 C6 110.2(4)
C4 C5 H5A 109.6
C6 C5 H5A 109.6
C4 C5 H5B 109.6
C6 C5 H5B 109.6
H5A C5 H5B 108.1
C5 C6 C1 110.7(4)
C5 C6 H6A 109.5
C1 C6 H6A 109.5
C5 C6 H6B 109.5
C1 C6 H6B 109.5
H6A C6 H6B 108.1
C8 C7 C12 110.3(4)
C8 C7 P1 114.6(3)
C12 C7 P1 112.5(4)
C8 C7 H7A 106.3
C12 C7 H7A 106.3
P1 C7 H7A 106.3
C7 C8 C9 111.7(4)
C7 C8 H8A 109.3
C9 C8 H8A 109.3
C7 C8 H8B 109.3
C9 C8 H8B 109.3
H8A C8 H8B 107.9
C8 C9 C10 111.4(5)
C8 C9 H9A 109.3
C10 C9 H9A 109.3
C8 C9 H9B 109.3
C10 C9 H9B 109.3
H9A C9 H9B 108.0
C11 C10 C9 111.3(5)
C11 C10 H10A 109.4
C9 C10 H10A 109.4
C11 C10 H10B 109.4
C9 C10 H10B 109.4
H10A C10 H10B 108.0
C10 C11 C12 111.7(5)
C10 C11 H11A 109.3
C12 C11 H11A 109.3
C10 C11 H11B 109.3
C12 C11 H11B 109.3
H11A C11 H11B 107.9
C7 C12 C11 110.5(5)
C7 C12 H12A 109.5
C11 C12 H12A 109.5
C7 C12 H12B 109.5
C11 C12 H12B 109.5
H12A C12 H12B 108.1
C14 C13 P1 111.4(3)
C14 C13 H13A 109.3
P1 C13 H13A 109.3
C14 C13 H13B 109.3
P1 C13 H13B 109.3
H13A C13 H13B 108.0
C13 C14 P2 110.6(3)
C13 C14 H14A 109.5
P2 C14 H14A 109.5
C13 C14 H14B 109.5
P2 C14 H14B 109.5
H14A C14 H14B 108.1
C20 C15 C16 110.3(4)
C20 C15 P2 114.7(3)
C16 C15 P2 113.2(3)
C20 C15 H15A 106.0
C16 C15 H15A 106.0
P2 C15 H15A 106.0
C17 C16 C15 111.2(4)
C17 C16 H16A 109.4
C15 C16 H16A 109.4
C17 C16 H16B 109.4
C15 C16 H16B 109.4
H16A C16 H16B 108.0
C18 C17 C16 112.1(5)
C18 C17 H17A 109.2
C16 C17 H17A 109.2
C18 C17 H17B 109.2
C16 C17 H17B 109.2
H17A C17 H17B 107.9
C17 C18 C19 110.7(4)
C17 C18 H18A 109.5
C19 C18 H18A 109.5
C17 C18 H18B 109.5
C19 C18 H18B 109.5
H18A C18 H18B 108.1
C18 C19 C20 112.8(4)
C18 C19 H19A 109.0
C20 C19 H19A 109.0
C18 C19 H19B 109.0
C20 C19 H19B 109.0
H19A C19 H19B 107.8
C15 C20 C19 111.2(4)
C15 C20 H20A 109.4
C19 C20 H20A 109.4
C15 C20 H20B 109.4
C19 C20 H20B 109.4
H20A C20 H20B 108.0
C22 C21 C26 110.7(4)
C22 C21 P2 111.1(3)
C26 C21 P2 114.1(3)
C22 C21 H21A 106.8
C26 C21 H21A 106.8
P2 C21 H21A 106.8
C21 C22 C23 111.5(4)
C21 C22 H22A 109.3
C23 C22 H22A 109.3
C21 C22 H22B 109.3
C23 C22 H22B 109.3
H22A C22 H22B 108.0
C24 C23 C22 110.9(4)
C24 C23 H23A 109.5
C22 C23 H23A 109.5
C24 C23 H23B 109.5
C22 C23 H23B 109.5
H23A C23 H23B 108.0
C25 C24 C23 111.2(4)
C25 C24 H24A 109.4
C23 C24 H24A 109.4
C25 C24 H24B 109.4
C23 C24 H24B 109.4
H24A C24 H24B 108.0
C24 C25 C26 111.6(5)
C24 C25 H25A 109.3
C26 C25 H25A 109.3
C24 C25 H25B 109.3
C26 C25 H25B 109.3
H25A C25 H25B 108.0
C25 C26 C21 111.3(4)
C25 C26 H26A 109.4
C21 C26 H26A 109.4
C25 C26 H26B 109.4
C21 C26 H26B 109.4
H26A C26 H26B 108.0
C28 C27 S1 115.8(3)
C28 C27 H27A 108.3
S1 C27 H27A 108.3
C28 C27 H27B 108.3
S1 C27 H27B 108.3
H27A C27 H27B 107.4
C29 C28 C27 115.2(4)
C29 C28 H28A 108.5
C27 C28 H28A 108.5
C29 C28 H28B 108.5
C27 C28 H28B 108.5
H28A C28 H28B 107.5
C28 C29 S2 115.4(3)
C28 C29 H29A 108.4
S2 C29 H29A 108.4
C28 C29 H29B 108.4
S2 C29 H29B 108.4
H29A C29 H29B 107.5
O1 C30 Fe1 176.9(5)
O2 C31 Fe1 178.3(5)
O3 C32 Fe1 179.7(5)
Cl3 C35 Cl4 108.8(11)
Cl3 C35 H35A 109.9
Cl4 C35 H35A 109.9
Cl3 C35 H35B 109.9
Cl4 C35 H35B 109.9
H35A C35 H35B 108.3
Cl4B C35B Cl3B 106.6(11)
Cl4B C35B H35C 110.4
Cl3B C35B H35C 110.4
Cl4B C35B H35D 110.4
Cl3B C35B H35D 110.4
H35C C35B H35D 108.6
Cl4C C35C Cl3C 107.5(12)
Cl4C C35C H35E 110.2
Cl3C C35C H35E 110.2
Cl4C C35C H35F 110.2
Cl3C C35C H35F 110.2
H35E C35C H35F 108.5
F1 B1 F2 109.1(7)
F1 B1 F3 109.8(7)
F2 B1 F3 108.1(7)
F1 B1 F4 110.2(8)
F2 B1 F4 109.7(8)
F3 B1 F4 109.9(8)
F2B B1B F1B 109.1(8)
F2B B1B F4B 110.5(9)
F1B B1B F4B 110.7(9)
F2B B1B F3B 108.3(8)
F1B B1B F3B 108.2(8)
F4B B1B F3B 110.0(9)
Cl2 C34 Cl1 111.5(5)
Cl2 C34 H34A 109.3
Cl1 C34 H34A 109.3
Cl2 C34 H34B 109.3
Cl1 C34 H34B 109.3
H34A C34 H34B 108.0
Cl2B C34B Cl1B 111.1(9)
Cl2B C34B H34C 109.4
Cl1B C34B H34C 109.4
Cl2B C34B H34D 109.4
Cl1B C34B H34D 109.4
H34C C34B H34D 108.0

loop_
_geom_bond_atom_site_label_1
_geom_bond_atom_site_label_2
_geom_bond_distance
Ni1 P1 2.1876(13)
Ni1 P2 2.1910(13)
Ni1 S2 2.2270(13)
Ni1 S1 2.2348(13)
Ni1 Fe1 2.8182(9)
Fe1 C32 1.790(6)
Fe1 C31 1.799(6)
Fe1 C30 1.833(5)
Fe1 S2 2.2880(14)
Fe1 S1 2.2960(13)
P1 C1 1.832(5)
P1 C13 1.836(4)
P1 C7 1.854(5)
P2 C14 1.833(4)
P2 C21 1.841(4)
P2 C15 1.851(4)
S1 C27 1.843(4)
S2 C29 1.833(4)
O1 C30 1.144(5)
O2 C31 1.135(5)
O3 C32 1.142(6)
C1 C2 1.527(6)
C1 C6 1.537(6)
C1 H1A 1.0000
C2 C3 1.521(6)
C2 H2A 0.9900
C2 H2B 0.9900
C3 C4 1.506(7)
C3 H3A 0.9900
C3 H3B 0.9900
C4 C5 1.516(6)
C4 H4A 0.9900
C4 H4B 0.9900
C5 C6 1.532(6)
C5 H5A 0.9900
C5 H5B 0.9900
C6 H6A 0.9900
C6 H6B 0.9900
C7 C8 1.513(6)
C7 C12 1.522(7)
C7 H7A 1.0000
C8 C9 1.521(7)
C8 H8A 0.9900
C8 H8B 0.9900
C9 C10 1.522(8)
C9 H9A 0.9900
C9 H9B 0.9900
C10 C11 1.500(8)
C10 H10A 0.9900
C10 H10B 0.9900
C11 C12 1.534(7)
C11 H11A 0.9900
C11 H11B 0.9900
C12 H12A 0.9900
C12 H12B 0.9900
C13 C14 1.533(6)
C13 H13A 0.9900
C13 H13B 0.9900
C14 H14A 0.9900
C14 H14B 0.9900
C15 C20 1.515(6)
C15 C16 1.527(6)
C15 H15A 1.0000
C16 C17 1.515(7)
C16 H16A 0.9900
C16 H16B 0.9900
C17 C18 1.513(7)
C17 H17A 0.9900
C17 H17B 0.9900
C18 C19 1.516(7)
C18 H18A 0.9900
C18 H18B 0.9900
C19 C20 1.525(6)
C19 H19A 0.9900
C19 H19B 0.9900
C20 H20A 0.9900
C20 H20B 0.9900
C21 C22 1.518(6)
C21 C26 1.537(6)
C21 H21A 1.0000
C22 C23 1.529(7)
C22 H22A 0.9900
C22 H22B 0.9900
C23 C24 1.525(7)
C23 H23A 0.9900
C23 H23B 0.9900
C24 C25 1.515(7)
C24 H24A 0.9900
C24 H24B 0.9900
C25 C26 1.522(6)
C25 H25A 0.9900
C25 H25B 0.9900
C26 H26A 0.9900
C26 H26B 0.9900
C27 C28 1.520(6)
C27 H27A 0.9900
C27 H27B 0.9900
C28 C29 1.496(6)
C28 H28A 0.9900
C28 H28B 0.9900
C29 H29A 0.9900
C29 H29B 0.9900
C35 Cl3 1.725(12)
C35 Cl4 1.732(13)
C35 H35A 0.9900
C35 H35B 0.9900
C35B Cl4B 1.728(13)
C35B Cl3B 1.731(12)
C35B H35C 0.9900
C35B H35D 0.9900
C35C Cl4C 1.729(14)
C35C Cl3C 1.732(13)
C35C H35E 0.9900
C35C H35F 0.9900
F1 B1 1.367(6)
F2 B1 1.374(6)
F3 B1 1.375(6)
F4 B1 1.375(6)
F1B B1B 1.370(7)
F2B B1B 1.367(7)
F3B B1B 1.377(7)
F4B B1B 1.371(7)
C34 Cl2 1.732(7)
C34 Cl1 1.744(7)
C34 H34A 0.9900
C34 H34B 0.9900
C34B Cl2B 1.732(9)
C34B Cl1B 1.735(9)
C34B H34C 0.9900
C34B H34D 0.9900
